data_4021871
loop_
_publ_author_name
'Yan-Chao Wu'
'Li Liu'
'Hui-Jing Li'
'Dong Wang'
'Yong-Jun Chen'

_publ_section_title
;
 Skraup-Doebner-Von Miller Quinoline Synthesis Revisited:
 Reversal of the Regiochemistry for \g-Aryl-\b,\g-unsaturated
 \a-Ketoesters
;
_journal_name_full 'Journal of Organic Chemistry'
_journal_page_first 6592
_journal_page_last 6595
_journal_paper_doi 10.1021/jo060290n
_journal_volume 71
_journal_year 2006
_chemical_formula_sum 'C19 H17 N O2'
_chemical_formula_weight 291.34
_chemical_melting_point 120
_chemical_name_systematic
; 
 ? 
;
_space_group_IT_number 41
_symmetry_cell_setting orthorhombic
_symmetry_space_group_name_Hall 'A 2 -2ab'
_symmetry_space_group_name_H-M 'A b a 2'
_atom_sites_solution_hydrogens geom
_atom_sites_solution_primary direct
_atom_sites_solution_secondary difmap
_audit_creation_method SHELXL-97
_cell_angle_alpha 90.00
_cell_angle_beta 90.00
_cell_angle_gamma 90.00
_cell_formula_units_Z 8
_cell_length_a 19.877(4)
_cell_length_b 18.927(4)
_cell_length_c 8.0012(16)
_cell_measurement_reflns_used 12712
_cell_measurement_temperature 293(2)
_cell_measurement_theta_max 27.38
_cell_measurement_theta_min 2.05
_cell_volume 3010.2(10)
_computing_cell_refinement 'Rapid Auto(Rigaku 2001)'
_computing_data_collection 'Rapid Auto(Rigaku 2001)'
_computing_data_reduction 'Rapid Auto(Rigaku 2001)'
_computing_structure_refinement 'SHELXL-97 (Sheldrick, 1997)'
_computing_structure_solution 'SHELXS-97 (Sheldrick, 1990)'
_diffrn_ambient_temperature 293(2)
_diffrn_measured_fraction_theta_full 0.979
_diffrn_measured_fraction_theta_max 0.979
_diffrn_measurement_device_type 'Rigaku Raxis Rapid IP Area Detector'
_diffrn_measurement_method Oscillation
_diffrn_radiation_monochromator graphite
_diffrn_radiation_source 'Rotating Anode'
_diffrn_radiation_type MoK\a
_diffrn_radiation_wavelength 0.71073
_diffrn_reflns_av_R_equivalents 0.000
_diffrn_reflns_av_sigmaI/netI 0.0525
_diffrn_reflns_limit_h_max 25
_diffrn_reflns_limit_h_min -24
_diffrn_reflns_limit_k_max 23
_diffrn_reflns_limit_k_min -23
_diffrn_reflns_limit_l_max 10
_diffrn_reflns_limit_l_min -10
_diffrn_reflns_number 12712
_diffrn_reflns_theta_full 27.38
_diffrn_reflns_theta_max 27.38
_diffrn_reflns_theta_min 2.05
_exptl_absorpt_coefficient_mu 0.083
_exptl_absorpt_correction_T_max 0.9919
_exptl_absorpt_correction_T_min 0.9407
_exptl_absorpt_correction_type empirical
_exptl_absorpt_process_details Abscor
_exptl_crystal_colour colorless
_exptl_crystal_density_diffrn 1.286
_exptl_crystal_density_method 'not measured'
_exptl_crystal_description platelet
_exptl_crystal_F_000 1232
_exptl_crystal_size_max 0.74
_exptl_crystal_size_mid 0.30
_exptl_crystal_size_min 0.10
_refine_diff_density_max 0.241
_refine_diff_density_min -0.232
_refine_diff_density_rms 0.069
_refine_ls_abs_structure_details 'Flack H D (1983), Acta Cryst. A39, 876-881'
_refine_ls_abs_structure_Flack -2(2)
_refine_ls_extinction_coef 0.013(2)
_refine_ls_extinction_expression Fc^*^=kFc[1+0.001xFc^2^\l^3^/sin(2\q)]^-1/4^
_refine_ls_extinction_method SHELXL
_refine_ls_goodness_of_fit_ref 0.988
_refine_ls_hydrogen_treatment noref
_refine_ls_matrix_type full
_refine_ls_number_parameters 200
_refine_ls_number_reflns 1803
_refine_ls_number_restraints 1
_refine_ls_restrained_S_all 0.987
_refine_ls_R_factor_all 0.0614
_refine_ls_R_factor_gt 0.0474
_refine_ls_shift/su_max 0.001
_refine_ls_shift/su_mean 0.000
_refine_ls_structure_factor_coef Fsqd
_refine_ls_weighting_details 'calc w=1/[\s^2^(Fo^2^)+(0.0894P)^2^+0.0000P] where P=(Fo^2^+2Fc^2^)/3'
_refine_ls_weighting_scheme calc
_refine_ls_wR_factor_gt 0.1278
_refine_ls_wR_factor_ref 0.1322
_reflns_number_gt 1449
_reflns_number_total 1803
_reflns_threshold_expression >2sigma(I)
_cod_data_source_file jo060290nsi20060212_024952.cif
_cod_depositor_comments
;
The following automatic conversions were performed:
'_symmetry_cell_setting' value 'Orthorhombic' changed to 'orthorhombic'
according to '/home/saulius/struct/CIF-dictionaries/cif_core.dic'
dictionary named 'cif_core.dic' version 2.4.1 from
2010-06-29.

'_exptl_absorpt_correction_type' value 'Empirical' changed to
'empirical' according to
'/home/saulius/struct/CIF-dictionaries/cif_core.dic' dictionary named
'cif_core.dic' version 2.4.1 from 2010-06-29.

Automatic conversion script
Id: cif_fix_enum 1527 2010-12-29 10:47:43Z saulius 
;
_cod_database_code 4021871

loop_
_symmetry_equiv_pos_as_xyz
'x, y, z'
'-x, -y, z'
'x+1/2, -y+1/2, z'
'-x+1/2, y+1/2, z'
'x, y+1/2, z+1/2'
'-x, -y+1/2, z+1/2'
'x+1/2, -y+1, z+1/2'
'-x+1/2, y+1, z+1/2'

loop_
_atom_site_label
_atom_site_type_symbol
_atom_site_fract_x
_atom_site_fract_y
_atom_site_fract_z
_atom_site_U_iso_or_equiv
_atom_site_adp_type
_atom_site_occupancy
_atom_site_symmetry_multiplicity
_atom_site_calc_flag
_atom_site_refinement_flags
O1 O 0.62297(11) 1.17044(11) 0.4927(5) 0.0682(8) Uani 1 1 d .
O2 O 0.57203(9) 1.06518(10) 0.4850(4) 0.0548(6) Uani 1 1 d .
N1 N 0.68256(9) 1.00160(10) 0.5963(3) 0.0396(5) Uani 1 1 d .
C1 C 0.50937(14) 1.09865(19) 0.4385(6) 0.0652(10) Uani 1 1 d .
H1B H 0.4749 1.0634 0.4278 0.098 Uiso 1 1 calc R
H1C H 0.5149 1.1227 0.3337 0.098 Uiso 1 1 calc R
H1D H 0.4967 1.1321 0.5231 0.098 Uiso 1 1 calc R
C2 C 0.62491(12) 1.10740(15) 0.5047(5) 0.0457(7) Uani 1 1 d .
C3 C 0.68850(12) 1.06709(12) 0.5422(4) 0.0398(6) Uani 1 1 d .
C4 C 0.74969(14) 1.10148(12) 0.5170(4) 0.0425(6) Uani 1 1 d .
H4A H 0.7503 1.1480 0.4799 0.051 Uiso 1 1 calc R
C5 C 0.80884(12) 1.06663(12) 0.5469(4) 0.0386(6) Uani 1 1 d .
C6 C 0.80535(11) 0.99568(12) 0.6081(3) 0.0359(6) Uani 1 1 d .
C7 C 0.74009(11) 0.96554(11) 0.6309(4) 0.0352(6) Uani 1 1 d .
C8 C 0.73301(11) 0.89469(11) 0.6918(4) 0.0373(6) Uani 1 1 d .
C9 C 0.78960(13) 0.85600(12) 0.7277(4) 0.0414(6) Uani 1 1 d .
C10 C 0.85370(13) 0.88743(13) 0.7078(4) 0.0459(7) Uani 1 1 d .
H10A H 0.8917 0.8611 0.7345 0.055 Uiso 1 1 calc R
C11 C 0.86179(12) 0.95446(13) 0.6512(4) 0.0442(7) Uani 1 1 d .
H11A H 0.9048 0.9733 0.6408 0.053 Uiso 1 1 calc R
C12 C 0.78498(15) 0.78086(12) 0.7917(5) 0.0547(8) Uani 1 1 d .
H12A H 0.7386 0.7670 0.7985 0.082 Uiso 1 1 calc R
H12B H 0.8051 0.7781 0.9006 0.082 Uiso 1 1 calc R
H12C H 0.8083 0.7498 0.7166 0.082 Uiso 1 1 calc R
C13 C 0.66344(14) 0.86513(14) 0.7150(5) 0.0528(8) Uani 1 1 d .
H13A H 0.6665 0.8176 0.7562 0.079 Uiso 1 1 calc R
H13B H 0.6402 0.8653 0.6099 0.079 Uiso 1 1 calc R
H13C H 0.6392 0.8937 0.7939 0.079 Uiso 1 1 calc R
C14 C 0.87451(12) 1.10288(13) 0.5171(4) 0.0419(7) Uani 1 1 d .
C15 C 0.92389(15) 1.07389(16) 0.4153(5) 0.0546(8) Uani 1 1 d .
H15A H 0.9166 1.0303 0.3648 0.066 Uiso 1 1 calc R
C16 C 0.98390(15) 1.1094(2) 0.3884(6) 0.0669(11) Uani 1 1 d .
H16A H 1.0171 1.0892 0.3217 0.080 Uiso 1 1 calc R
C17 C 0.99446(15) 1.17494(18) 0.4610(6) 0.0662(10) Uani 1 1 d .
H17A H 1.0347 1.1988 0.4428 0.079 Uiso 1 1 calc R
C18 C 0.94567(15) 1.20451(15) 0.5595(6) 0.0619(9) Uani 1 1 d .
H18A H 0.9528 1.2487 0.6073 0.074 Uiso 1 1 calc R
C19 C 0.88565(14) 1.16904(14) 0.5884(5) 0.0496(7) Uani 1 1 d .
H19A H 0.8528 1.1895 0.6556 0.060 Uiso 1 1 calc R

loop_
_atom_site_aniso_label
_atom_site_aniso_U_11
_atom_site_aniso_U_22
_atom_site_aniso_U_33
_atom_site_aniso_U_23
_atom_site_aniso_U_13
_atom_site_aniso_U_12
O1 0.0505(11) 0.0425(10) 0.112(2) 0.0071(13) -0.0171(15) 0.0088(9)
O2 0.0315(9) 0.0490(10) 0.0839(17) 0.0010(11) -0.0100(10) 0.0081(8)
N1 0.0260(8) 0.0391(9) 0.0539(15) 0.0013(10) -0.0010(10) 0.0027(8)
C1 0.0312(13) 0.0682(18) 0.096(3) 0.013(2) -0.0118(16) 0.0076(13)
C2 0.0312(12) 0.0454(13) 0.0604(19) 0.0020(13) -0.0040(13) 0.0052(11)
C3 0.0331(12) 0.0367(12) 0.0495(16) -0.0006(11) -0.0063(12) 0.0068(10)
C4 0.0385(11) 0.0362(9) 0.0527(18) 0.0044(13) -0.0022(13) 0.0011(11)
C5 0.0330(12) 0.0366(12) 0.0461(16) 0.0012(11) -0.0002(12) -0.0022(9)
C6 0.0298(11) 0.0366(10) 0.0413(16) 0.0015(11) -0.0004(11) 0.0003(9)
C7 0.0318(11) 0.0345(9) 0.0392(15) -0.0025(10) 0.0002(11) 0.0007(9)
C8 0.0343(12) 0.0364(9) 0.0413(15) -0.0013(11) 0.0003(11) -0.0017(9)
C9 0.0430(14) 0.0356(10) 0.0456(16) -0.0010(11) -0.0038(12) 0.0007(10)
C10 0.0363(13) 0.0426(12) 0.0586(19) 0.0029(13) -0.0089(13) 0.0105(10)
C11 0.0285(11) 0.0455(12) 0.0585(18) 0.0014(13) -0.0052(12) -0.0014(10)
C12 0.0563(16) 0.0414(11) 0.066(2) 0.0086(15) -0.0067(17) 0.0043(13)
C13 0.0408(15) 0.0443(12) 0.073(2) 0.0042(15) 0.0042(15) -0.0041(11)
C14 0.0322(11) 0.0391(12) 0.0543(18) 0.0095(13) -0.0022(12) 0.0002(10)
C15 0.0426(15) 0.0523(15) 0.069(2) 0.0020(16) 0.0061(15) -0.0003(13)
C16 0.0392(15) 0.076(2) 0.085(3) 0.016(2) 0.0100(18) -0.0026(15)
C17 0.0396(14) 0.0707(18) 0.088(3) 0.028(2) -0.0030(17) -0.0155(15)
C18 0.0494(15) 0.0476(13) 0.089(3) 0.0076(17) -0.0088(19) -0.0132(13)
C19 0.0419(14) 0.0403(13) 0.067(2) 0.0041(14) -0.0010(14) -0.0034(11)

loop_
_atom_type_symbol
_atom_type_description
_atom_type_scat_dispersion_real
_atom_type_scat_dispersion_imag
_atom_type_scat_source
C C 0.0033 0.0016 'International Tables Vol C Tables 4.2.6.8 and 6.1.1.4'
H H 0.0000 0.0000 'International Tables Vol C Tables 4.2.6.8 and 6.1.1.4'
N N 0.0061 0.0033 'International Tables Vol C Tables 4.2.6.8 and 6.1.1.4'
O O 0.0106 0.0060 'International Tables Vol C Tables 4.2.6.8 and 6.1.1.4'

loop_
_geom_angle_atom_site_label_1
_geom_angle_atom_site_label_2
_geom_angle_atom_site_label_3
_geom_angle
C2 O2 C1 116.6(2)
C3 N1 C7 117.61(19)
O2 C1 H1B 109.5
O2 C1 H1C 109.5
H1B C1 H1C 109.5
O2 C1 H1D 109.5
H1B C1 H1D 109.5
H1C C1 H1D 109.5
O1 C2 O2 124.3(2)
O1 C2 C3 123.2(2)
O2 C2 C3 112.5(2)
N1 C3 C4 124.4(2)
N1 C3 C2 117.8(2)
C4 C3 C2 117.8(2)
C5 C4 C3 119.9(2)
C5 C4 H4A 120.0
C3 C4 H4A 120.0
C4 C5 C6 118.0(2)
C4 C5 C14 120.1(2)
C6 C5 C14 121.9(2)
C11 C6 C7 118.1(2)
C11 C6 C5 124.4(2)
C7 C6 C5 117.6(2)
N1 C7 C6 122.46(19)
N1 C7 C8 117.13(19)
C6 C7 C8 120.4(2)
C9 C8 C7 119.3(2)
C9 C8 C13 122.0(2)
C7 C8 C13 118.7(2)
C8 C9 C10 119.3(2)
C8 C9 C12 121.5(2)
C10 C9 C12 119.2(2)
C11 C10 C9 122.5(2)
C11 C10 H10A 118.7
C9 C10 H10A 118.7
C10 C11 C6 120.3(2)
C10 C11 H11A 119.8
C6 C11 H11A 119.8
C9 C12 H12A 109.5
C9 C12 H12B 109.5
H12A C12 H12B 109.5
C9 C12 H12C 109.5
H12A C12 H12C 109.5
H12B C12 H12C 109.5
C8 C13 H13A 109.5
C8 C13 H13B 109.5
H13A C13 H13B 109.5
C8 C13 H13C 109.5
H13A C13 H13C 109.5
H13B C13 H13C 109.5
C15 C14 C19 118.9(2)
C15 C14 C5 122.0(3)
C19 C14 C5 119.1(3)
C16 C15 C14 120.5(3)
C16 C15 H15A 119.7
C14 C15 H15A 119.7
C17 C16 C15 120.0(3)
C17 C16 H16A 120.0
C15 C16 H16A 120.0
C18 C17 C16 120.0(3)
C18 C17 H17A 120.0
C16 C17 H17A 120.0
C17 C18 C19 120.5(3)
C17 C18 H18A 119.8
C19 C18 H18A 119.8
C18 C19 C14 120.2(3)
C18 C19 H19A 119.9
C14 C19 H19A 119.9

loop_
_geom_bond_atom_site_label_1
_geom_bond_atom_site_label_2
_geom_bond_distance
O1 C2 1.198(3)
O2 C2 1.330(3)
O2 C1 1.446(3)
N1 C3 1.318(3)
N1 C7 1.360(3)
C1 H1B 0.9600
C1 H1C 0.9600
C1 H1D 0.9600
C2 C3 1.506(3)
C3 C4 1.394(4)
C4 C5 1.369(4)
C4 H4A 0.9300
C5 C6 1.431(3)
C5 C14 1.494(3)
C6 C11 1.410(3)
C6 C7 1.429(3)
C7 C8 1.434(3)
C8 C9 1.373(3)
C8 C13 1.503(3)
C9 C10 1.415(4)
C9 C12 1.514(3)
C10 C11 1.357(4)
C10 H10A 0.9300
C11 H11A 0.9300
C12 H12A 0.9600
C12 H12B 0.9600
C12 H12C 0.9600
C13 H13A 0.9600
C13 H13B 0.9600
C13 H13C 0.9600
C14 C15 1.388(5)
C14 C19 1.394(4)
C15 C16 1.386(4)
C15 H15A 0.9300
C16 C17 1.386(6)
C16 H16A 0.9300
C17 C18 1.369(5)
C17 H17A 0.9300
C18 C19 1.388(4)
C18 H18A 0.9300
C19 H19A 0.9300

loop_
_cod_related_entry_id
_cod_related_entry_database
_cod_related_entry_code
1 ChemSpider 17240111
